data_2012007
loop_
_publ_author_name
'McElroy, Liam'
'Nieuwenhuyzen, Mark'
'Saunders, Graham C.'

_publ_section_title
<i>cis</i>-Tetracarbonyl[(4-fluorophenyl)diphenylphosphine-<i>P</i>](piperidine-<i>N</i>)molybdenum(0)
_journal_issue 6
_journal_name_full 'Acta Crystallographica Section C'
_journal_page_first 678
_journal_page_last 679
_journal_paper_doi 10.1107/S0108270101003614
_journal_volume 57
_journal_year 2001
_chemical_formula_iupac '[Mo (C18 H14 F1) (C5 H11 N1) (C1 O1)4]'
_chemical_formula_moiety 'C27 H25 F Mo N O4 P'
_chemical_formula_sum 'C27 H25 F Mo N O4 P'
_chemical_formula_weight 573.39
_chemical_name_systematic
;
 ?
;
_space_group_IT_number 5
_symmetry_cell_setting monoclinic
_symmetry_space_group_name_Hall 'C 2y'
_symmetry_space_group_name_H-M 'C 1 2 1'
_cell_angle_alpha 90.00
_cell_angle_beta 102.598(6)
_cell_angle_gamma 90.00
_cell_formula_units_Z 4
_cell_length_a 13.601(3)
_cell_length_b 10.981(3)
_cell_length_c 17.973(4)
_cell_measurement_reflns_used 6006
_cell_measurement_temperature 301(2)
_cell_measurement_theta_max 24
_cell_measurement_theta_min 2
_cell_volume 2619.7(11)
_computing_cell_refinement SMART
_computing_data_collection 'SMART (Bruker, 1998)'
_computing_data_reduction 'SAINT (Bruker, 1998)'
_computing_molecular_graphics SHELXTL
_computing_publication_material SHELXTL
_computing_structure_refinement SHELXTL
_computing_structure_solution 'SHELXTL (Sheldrick, 1997)'
_diffrn_ambient_temperature 301(2)
_diffrn_measured_fraction_theta_full 1.000
_diffrn_measured_fraction_theta_max 1.000
_diffrn_measurement_device_type 'Bruker SMART CCD area-detector'
_diffrn_measurement_method '\f and \w'
_diffrn_radiation_monochromator graphite
_diffrn_radiation_source 'fine-focus sealed tube'
_diffrn_radiation_type MoK\a
_diffrn_radiation_wavelength .71073
_diffrn_reflns_av_R_equivalents .048
_diffrn_reflns_av_sigmaI/netI .045
_diffrn_reflns_limit_h_max 16
_diffrn_reflns_limit_h_min -16
_diffrn_reflns_limit_k_max 13
_diffrn_reflns_limit_k_min -12
_diffrn_reflns_limit_l_max 21
_diffrn_reflns_limit_l_min -21
_diffrn_reflns_number 12823
_diffrn_reflns_theta_full 24.99
_diffrn_reflns_theta_max 24.99
_diffrn_reflns_theta_min 1.16
_diffrn_standards_decay_% none
_exptl_absorpt_coefficient_mu .601
_exptl_absorpt_correction_T_max .899
_exptl_absorpt_correction_T_min .831
_exptl_absorpt_correction_type multi-scan
_exptl_absorpt_process_details '(SADABS; Bruker, 1998)'
_exptl_crystal_colour 'pale yellow'
_exptl_crystal_density_diffrn 1.454
_exptl_crystal_density_meas ?
_exptl_crystal_density_method 'not measured'
_exptl_crystal_description block
_exptl_crystal_F_000 1168
_exptl_crystal_size_max .32
_exptl_crystal_size_mid .19
_exptl_crystal_size_min .18
_refine_diff_density_max .33
_refine_diff_density_min -.21
_refine_ls_abs_structure_details 'Flack (1983)'
_refine_ls_abs_structure_Flack .27(3)
_refine_ls_extinction_method none
_refine_ls_goodness_of_fit_ref 1.000
_refine_ls_hydrogen_treatment constr
_refine_ls_matrix_type full
_refine_ls_number_parameters 327
_refine_ls_number_reflns 4597
_refine_ls_number_restraints 1
_refine_ls_restrained_S_all 1.000
_refine_ls_R_factor_all .0392
_refine_ls_R_factor_gt .0331
_refine_ls_shift/su_max .004
_refine_ls_shift/su_mean .001
_refine_ls_structure_factor_coef Fsqd
_refine_ls_weighting_details 'calc w = 1/[\s^2^(Fo^2^)+(0.0352P)^2^] where P = (Fo^2^+2Fc^2^)/3'
_refine_ls_weighting_scheme calc
_refine_ls_wR_factor_ref .0675
_reflns_number_gt 4121
_reflns_number_total 4597
_reflns_threshold_expression I>2\s(I)
_cod_data_source_file bm1444.cif
_cod_data_source_block I
_cod_depositor_comments
;
The following automatic conversions were performed:
'_symmetry_cell_setting' value 'Monoclinic' changed to 'monoclinic'
according to '/home/saulius/struct/CIF-dictionaries/cif_core.dic'
dictionary named 'cif_core.dic' version 2.4.1 from 2010-06-29.

Automatic conversion script
Id: cif_fix_enum 1527 2010-12-29 10:47:43Z saulius 

The following automatic conversions were performed:

'_symmetry_cell_setting' value 'Monoclinic' changed to 'monoclinic'
according to /home/saulius/struct/CIF-dictionaries/cif_core.dic
dictionary named 'cif_core.dic' version 2.4.1 from 2010-06-29.

Automatic conversion script
Id: cif_fix_values 1715 2011-07-08 13:25:40Z adriana 

The following automatic conversions were performed:

'_exptl_crystal_density_meas' value 'not_measured' was changed to '?'
- the value is perceived as not measured.

Automatic conversion script
Id: cif_fix_values 3008 2015-01-20 13:52:24Z robertas 
;
_cod_original_cell_volume 2619.9(11)
_cod_original_sg_symbol_H-M 'C 2'
_cod_database_code 2012007
_cod_database_fobs_code 2012007

loop_
_symmetry_equiv_pos_as_xyz
'x, y, z'
'-x, y, -z'
'x+1/2, y+1/2, z'
'-x+1/2, y+1/2, -z'

loop_
_atom_site_label
_atom_site_fract_x
_atom_site_fract_y
_atom_site_fract_z
_atom_site_U_iso_or_equiv
_atom_site_adp_type
_atom_site_calc_flag
_atom_site_refinement_flags
_atom_site_occupancy
_atom_site_disorder_assembly
_atom_site_disorder_group
_atom_site_type_symbol
Mo1 .482828(19) .18247(3) .220565(14) .04238(9) Uani d . 1 . . Mo
P1 .36045(7) .26762(8) .29794(5) .0446(2) Uani d . 1 . . P
C11A .2316(3) .2621(3) .2411(2) .0487(9) Uani d . 1 . . C
C12A .1603(2) .1838(6) .25977(19) .0601(8) Uani d . 1 B . C
H12A .1747 .1429 .3062 .072 Uiso calc R 1 . . H
C13A .0679(3) .1659(7) .2099(3) .0784(15) Uani d . 1 . . C
H13A .0207 .1131 .2227 .094 Uiso calc R 1 A 1 H
C14A .0467(4) .2262(5) .1420(3) .0781(15) Uani d P .412(7) B 2 C
F14A -.0423(5) .2111(8) .0934(5) .117(4) Uani d P .412(7) B 2 F
C14D .0467(4) .2262(5) .1420(3) .0781(15) Uani d P .588(7) B 1 C
H14D -.0149 .2129 .1086 .094 Uiso calc PR .588(7) B 1 H
C15A .1125(4) .3041(5) .1222(3) .0714(12) Uani d . 1 . . C
H15A .0955 .3462 .0763 .086 Uiso calc R 1 B 1 H
C16A .2049(3) .3217(4) .1699(2) .0596(10) Uani d . 1 B . C
H16A .2510 .3740 .1551 .072 Uiso calc R 1 . . H
C11B .3872(3) .4276(3) .3255(2) .0483(9) Uani d . 1 . . C
C12B .4774(3) .4489(4) .3787(2) .0633(11) Uani d . 1 B . C
H12B .5187 .3838 .3984 .076 Uiso calc R 1 . . H
C13B .5055(4) .5663(5) .4021(3) .0782(15) Uani d . 1 . . C
H13B .5661 .5801 .4367 .094 Uiso calc R 1 B 1 H
C14B .4440(5) .6623(5) .3743(3) .0847(16) Uani d P .412(7) B 2 C
H14B .4621 .7410 .3911 .102 Uiso calc PR .412(7) B 2 H
C14E .4440(5) .6623(5) .3743(3) .0847(16) Uani d P .588(7) B 1 C
F14E .4692(5) .7723(5) .4014(4) .118(3) Uani d P .588(7) B 1 F
C15B .3572(4) .6430(4) .3225(3) .0801(15) Uani d . 1 . . C
H15B .3165 .7089 .3033 .096 Uiso calc R 1 B 1 H
C16B .3280(3) .5266(4) .2976(2) .0602(11) Uani d . 1 B . C
H16B .2681 .5150 .2618 .072 Uiso calc R 1 . . H
C11C .3441(3) .2047(4) .38868(19) .0501(10) Uani d . 1 . . C
C12C .2965(4) .2711(4) .4358(2) .0726(12) Uani d . 1 . . C
H12C .2761 .3506 .4227 .087 Uiso calc R 1 . . H
C13C .2787(5) .2203(5) .5026(3) .0829(17) Uani d . 1 . . C
H13C .2459 .2654 .5337 .100 Uiso calc R 1 . . H
C14C .3093(4) .1055(6) .5221(3) .0836(17) Uani d . 1 . . C
H14C .2976 .0724 .5670 .100 Uiso calc R 1 . . H
C15C .3568(4) .0374(5) .4774(3) .0949(17) Uani d . 1 . . C
H15C .3769 -.0418 .4915 .114 Uiso calc R 1 . . H
C16C .3752(4) .0878(5) .4098(3) .0744(13) Uani d . 1 . . C
H16C .4085 .0421 .3793 .089 Uiso calc R 1 . . H
C1 .5372(3) .0343(4) .2864(2) .0529(10) Uani d . 1 . . C
O1 .5756(3) -.0456(3) .32094(18) .0788(9) Uani d . 1 . . O
C2 .5693(3) .1307(3) .1515(2) .0535(9) Uani d . 1 . . C
O2 .6223(3) .1050(3) .11212(19) .0812(9) Uani d . 1 . . O
C3 .5951(3) .2785(4) .2782(2) .0515(9) Uani d . 1 . . C
O3 .6625(2) .3375(3) .30974(17) .0731(8) Uani d . 1 . . O
C4 .4545(3) .3324(4) .1538(2) .0569(10) Uani d . 1 . . C
O4 .4483(3) .4191(3) .11827(19) .0900(11) Uani d . 1 . . O
N21 .3457(2) .0726(3) .15121(16) .0487(7) Uani d . 1 . . N
H21 .2903 .1147 .1571 .058 Uiso calc R 1 . . H
C22 .3322(4) -.0510(4) .1790(2) .0746(13) Uani d . 1 . . C
H22A .3323 -.0471 .2329 .089 Uiso calc R 1 . . H
H22B .3889 -.1010 .1731 .089 Uiso calc R 1 . . H
C23 .2359(4) -.1108(5) .1375(3) .0928(17) Uani d . 1 . . C
H23A .2335 -.1935 .1560 .111 Uiso calc R 1 . . H
H23B .1789 -.0669 .1486 .111 Uiso calc R 1 . . H
C24 .2270(4) -.1135(5) .0523(2) .0797(14) Uani d . 1 . . C
H24A .2774 -.1679 .0401 .096 Uiso calc R 1 . . H
H24B .1610 -.1435 .0273 .096 Uiso calc R 1 . . H
C25 .2419(4) .0114(5) .0248(2) .0840(15) Uani d . 1 . . C
H25A .1854 .0621 .0301 .101 Uiso calc R 1 . . H
H25B .2433 .0080 -.0289 .101 Uiso calc R 1 . . H
C26 .3388(4) .0686(4) .0686(2) .0771(14) Uani d . 1 . . C
H26A .3954 .0226 .0586 .093 Uiso calc R 1 . . H
H26B .3436 .1509 .0501 .093 Uiso calc R 1 . . H

loop_
_atom_site_aniso_label
_atom_site_aniso_U_11
_atom_site_aniso_U_22
_atom_site_aniso_U_33
_atom_site_aniso_U_12
_atom_site_aniso_U_13
_atom_site_aniso_U_23
Mo1 .04345(15) .04365(14) .04083(14) -.00124(19) .01087(10) -.00172(17)
P1 .0468(5) .0471(5) .0405(5) .0025(4) .0110(4) .0015(4)
C11A .042(2) .052(2) .051(2) .0035(18) .0098(17) -.0059(17)
C12A .055(2) .070(2) .0581(19) -.004(4) .0183(16) -.005(3)
C13A .051(2) .098(4) .090(3) -.014(3) .024(2) -.020(3)
C14A .055(3) .094(4) .080(3) .009(2) .000(2) -.018(3)
F14A .067(4) .126(9) .134(6) .007(5) -.026(4) -.024(5)
C14D .055(3) .094(4) .080(3) .009(2) .000(2) -.018(3)
C15A .065(3) .076(3) .064(3) .011(2) -.007(2) -.001(2)
C16A .053(2) .065(3) .061(3) .003(2) .011(2) .011(2)
C11B .051(2) .052(2) .047(2) .0038(18) .0200(18) -.0025(17)
C12B .070(3) .066(3) .054(2) -.002(2) .015(2) -.010(2)
C13B .078(4) .084(4) .071(3) -.013(3) .014(3) -.024(3)
C14B .101(4) .064(4) .103(4) -.019(3) .052(3) -.026(3)
C14E .101(4) .064(4) .103(4) -.019(3) .052(3) -.026(3)
F14E .146(6) .065(3) .156(6) -.030(4) .059(5) -.031(4)
C15B .082(3) .059(3) .106(4) .008(2) .035(3) .003(2)
C16B .055(3) .053(2) .075(3) .004(2) .019(2) .002(2)
C11C .051(2) .058(3) .0420(17) .0004(19) .0117(15) .0019(18)
C12C .104(4) .066(3) .054(2) .013(3) .030(2) .007(2)
C13C .109(4) .095(4) .052(3) .001(3) .035(3) .001(3)
C14C .081(4) .117(5) .058(3) -.003(3) .028(3) .027(3)
C15C .096(4) .096(4) .100(4) .019(3) .037(3) .048(3)
C16C .082(3) .075(3) .074(3) .019(3) .036(3) .022(2)
C1 .055(3) .055(2) .051(2) -.002(2) .018(2) -.006(2)
O1 .094(2) .0621(19) .077(2) .0230(19) .0100(18) .0133(17)
C2 .061(2) .047(2) .055(2) -.0079(17) .018(2) -.0071(17)
O2 .093(2) .0738(19) .093(2) -.0014(18) .056(2) -.0147(18)
C3 .055(3) .057(2) .044(2) -.002(2) .0127(18) .0017(18)
O3 .0556(18) .084(2) .074(2) -.0145(17) .0021(15) -.0158(17)
C4 .051(2) .063(3) .054(2) -.008(2) .0045(19) .001(2)
O4 .094(2) .074(2) .090(2) -.0173(19) -.0064(19) .036(2)
N21 .0497(19) .0497(18) .0477(17) -.0021(14) .0126(14) -.0047(14)
C22 .093(3) .072(3) .054(2) -.030(3) .006(2) .008(2)
C23 .108(4) .097(4) .065(3) -.060(3) .001(3) .007(3)
C24 .090(3) .077(3) .070(3) -.026(3) .014(3) -.024(3)
C25 .095(4) .100(4) .050(3) -.033(3) .002(2) -.005(2)
C26 .099(4) .079(3) .048(2) -.039(3) .005(2) .001(2)

loop_
_atom_type_symbol
_atom_type_description
_atom_type_scat_dispersion_real
_atom_type_scat_dispersion_imag
_atom_type_scat_source
C C .0033 .0016 'International Tables Vol C Tables 4.2.6.8 and 6.1.1.4'
H H .0000 .0000 'International Tables Vol C Tables 4.2.6.8 and 6.1.1.4'
N N .0061 .0033 'International Tables Vol C Tables 4.2.6.8 and 6.1.1.4'
O O .0106 .0060 'International Tables Vol C Tables 4.2.6.8 and 6.1.1.4'
F F .0171 .0103 'International Tables Vol C Tables 4.2.6.8 and 6.1.1.4'
P P .1023 .0942 'International Tables Vol C Tables 4.2.6.8 and 6.1.1.4'
Mo Mo -1.6832 .6857 'International Tables Vol C Tables 4.2.6.8 and 6.1.1.4'

loop_
_geom_angle_atom_site_label_1
_geom_angle_atom_site_label_2
_geom_angle_atom_site_label_3
_geom_angle
_geom_angle_publ_flag
C1 Mo1 C2 86.87(15) y
C1 Mo1 C3 88.88(17) y
C1 Mo1 C4 169.94(17) y
C1 Mo1 N21 92.50(13) y
C1 Mo1 P1 99.85(10) y
C2 Mo1 C3 89.15(16) y
C2 Mo1 C4 85.63(16) y
C2 Mo1 N21 91.80(13) y
C2 Mo1 P1 173.15(12) y
C3 Mo1 C4 84.32(16) y
C3 Mo1 N21 178.36(15) y
C3 Mo1 P1 92.29(12) y
C4 Mo1 N21 94.42(13) y
C4 Mo1 P1 87.85(12) y
N21 Mo1 P1 86.60(8) y
C11A P1 C11C 101.42(17) ?
C11A P1 C11B 106.96(17) ?
C11C P1 C11B 100.14(17) ?
C11A P1 Mo1 109.93(11) ?
C11C P1 Mo1 124.41(13) ?
C11B P1 Mo1 112.32(11) ?
C12A C11A C16A 116.8(3) ?
C12A C11A P1 121.3(3) ?
C16A C11A P1 121.1(3) ?
C13A C12A C11A 120.7(5) ?
C14A C13A C12A 119.6(5) ?
F14A C14A C15A 117.7(6) ?
F14A C14A C13A 120.6(6) ?
C15A C14A C13A 121.7(4) ?
C14A C15A C16A 119.8(5) ?
C15A C16A C11A 121.3(4) ?
C16B C11B C12B 118.1(4) ?
C16B C11B P1 126.0(3) ?
C12B C11B P1 115.8(3) ?
C13B C12B C11B 120.4(5) ?
C14B C13B C12B 120.0(5) ?
C15B C14B C13B 120.2(5) ?
C14B C15B C16B 121.0(5) ?
C11B C16B C15B 120.4(4) ?
C16C C11C C12C 118.7(4) ?
C16C C11C P1 120.5(3) ?
C12C C11C P1 120.8(3) ?
C11C C12C C13C 120.7(4) ?
C14C C13C C12C 119.8(5) ?
C13C C14C C15C 121.3(5) ?
C14C C15C C16C 119.4(5) ?
C11C C16C C15C 120.1(5) ?
O1 C1 Mo1 173.6(4) ?
O2 C2 Mo1 177.0(3) ?
O3 C3 Mo1 177.2(3) ?
O4 C4 Mo1 173.4(4) ?
C26 N21 C22 109.2(3) ?
C26 N21 Mo1 115.0(2) ?
C22 N21 Mo1 116.0(2) ?
N21 C22 C23 113.1(4) ?
C24 C23 C22 112.2(4) ?
C25 C24 C23 109.4(4) ?
C24 C25 C26 112.0(4) ?
N21 C26 C25 113.3(4) ?
C26 N21 H21 105.4 ?
C22 N21 H21 105.1 ?
Mo1 N21 H21 105.0 ?
C13A C12A H12A 119.4 ?
C11A C12A H12A 119.9 ?
C13B C12B H12B 119.6 ?
C11B C12B H12B 120.0 ?
C11C C12C H12C 119.9 ?
C13C C12C H12C 119.8 ?
C12A C13A H13A 120.5 ?
C12B C13B H13B 120.2 ?
C14C C13C H13C 120.0 ?
C12C C13C H13C 120.0 ?
C13C C14C H14C 119.4 ?
C15C C14C H14C 119.5 ?
C15B C14E H14B 119.0 ?
C16A C15A H15A 119.9 ?
C16B C15B H15B 119.6 ?
C14C C15C H15C 120.0 ?
C16C C15C H15C 120.5 ?
C15A C16A H16A 119.5 ?
C11A C16A H16A 119.5 ?
C11B C16B H16B 119.9 ?
C15B C16B H16B 119.7 ?
C11C C16C H16C 119.7 ?
C15C C16C H16C 119.8 ?
N21 C22 H22A 109.2 ?
C23 C22 H22A 109.0 ?
N21 C22 H22B 108.8 ?
C23 C22 H22B 109.1 ?
H22A C22 H22B 107.8 ?
C22 C23 H23A 108.9 ?
C24 C23 H23A 109.2 ?
C22 C23 H23B 109.4 ?
C24 C23 H23B 109.3 ?
H23A C23 H23B 107.9 ?
C25 C24 H24A 109.6 ?
C23 C24 H24A 109.9 ?
C25 C24 H24B 110.0 ?
C23 C24 H24B 109.5 ?
H24A C24 H24B 108.3 ?
C24 C25 H25A 108.9 ?
C26 C25 H25A 109.3 ?
C24 C25 H25B 109.3 ?
C26 C25 H25B 109.1 ?
H25A C25 H25B 107.9 ?
N21 C26 H26A 109.2 ?
C25 C26 H26A 109.0 ?
N21 C26 H26B 108.7 ?
C25 C26 H26B 108.8 ?
H26A C26 H26B 107.8 ?
C15B C14B H14B 119.9 ?

loop_
_geom_bond_atom_site_label_1
_geom_bond_atom_site_label_2
_geom_bond_site_symmetry_2
_geom_bond_distance
_geom_bond_publ_flag
Mo1 C1 . 2.053(5) y
Mo1 C2 . 1.971(4) y
Mo1 C3 . 1.956(4) y
Mo1 C4 . 2.024(4) y
Mo1 N21 . 2.339(3) y
Mo1 P1 . 2.5670(10) y
P1 C11A . 1.827(4) y
P1 C11B . 1.840(4) y
P1 C11C . 1.829(4) y
C11A C12A . 1.391(6) ?
C11A C16A . 1.411(5) ?
C12A C13A . 1.390(5) ?
C13A C14A . 1.362(8) ?
C14A F14A . 1.339(8) y
C14A C15A . 1.341(7) ?
C15A C16A . 1.373(6) ?
C11B C16B . 1.381(5) ?
C11B C12B . 1.401(5) ?
C12B C13B . 1.384(7) ?
C13B C14B . 1.371(8) ?
C14B C15B . 1.351(7) ?
C15B C16B . 1.384(6) ?
C11C C16C . 1.380(6) ?
C11C C12C . 1.380(5) ?
C12C C13C . 1.392(6) ?
C13C C14C . 1.349(7) ?
C14C C15C . 1.360(8) ?
C15C C16C . 1.407(6) ?
C1 O1 . 1.134(5) y
C2 O2 . 1.150(4) y
C3 O3 . 1.164(4) y
C4 O4 . 1.140(5) y
N21 C26 . 1.467(5) ?
N21 C22 . 1.472(5) ?
C22 C23 . 1.509(6) ?
C23 C24 . 1.508(6) ?
C24 C25 . 1.487(7) ?
C25 C26 . 1.516(6) ?
N21 H21 . .91 ?
C12A H12A . .93 ?
C12B H12B . .93 ?
C12C H12C . .93 ?
C13A H13A . .93 ?
C13B H13B . .93 ?
C13C H13C . .93 ?
C14C H14C . .93 ?
C14E H14B . .93 ?
C15A H15A . .93 ?
C15B H15B . .93 ?
C15C H15C . .93 ?
C16A H16A . .93 ?
C16B H16B . .93 ?
C16C H16C . .93 ?
C22 H22A . .97 ?
C22 H22B . .97 ?
C23 H23A . .97 ?
C23 H23B . .97 ?
C24 H24A . .97 ?
C24 H24B . .97 ?
C25 H25A . .97 ?
C25 H25B . .97 ?
C26 H26A . .97 ?
C26 H26B . .97 ?
C14A H14D . .93 ?
C14B H14B . .93 ?

loop_
_geom_hbond_atom_site_label_D
_geom_hbond_atom_site_label_H
_geom_hbond_atom_site_label_A
_geom_hbond_site_symmetry_A
_geom_hbond_distance_DH
_geom_hbond_distance_HA
_geom_hbond_distance_DA
_geom_hbond_angle_DHA
_geom_hbond_publ_flag
N21 H21 C11a 1_555 .91 2.46 3.231(4) 142 yes
N21 H21 C16a 1_555 .91 2.59 3.398(5) 148 yes
C14C H14C O1 2_656 .93 2.68 3.352(6) 130 yes
C13C H13C O3 2_656 .93 2.93 3.535(6) 124 yes
C23 H23A O2 3_445 .97 2.70 3.467(6) 137 yes
C24 H24B O4 4_545 .97 2.80 3.468(6) 127 yes
C24 H24A F14A 3_545 .97 2.77 3.618(9) 146 yes
